data_4031176
loop_
_publ_author_name
'Seddon, J.A.'
'Platt, A.W.G.'
'Jackson, A.R.W.'
'Kresinski, R.A.'

_publ_section_title
;
 Complexes of the lanthanide metals (La - Nd, Sm - Lu) with hypophosphite
 and phosphite ligands: crystal structures of (Ce (H2 P O2)3 (H2 O)), (Dy
 (H2 P O2)3) and (Pr (H2 P O2) (H P O3) (H2 O)) . (H2 O)
;
_journal_name_full
;
Journal of the Chemical Society. Dalton Transactions, Inorganic Chemistry 
(1972-)
;
_journal_page_first 2189
_journal_page_last 2196
_journal_volume 1999
_journal_year 1999
_chemical_formula_sum 'H7 O7 P2 Pr'
_chemical_name_systematic '(Pr (H2 P O2) (H P O3) (H2 O)) (H2 O)'
_space_group_IT_number 19
_symmetry_space_group_name_Hall 'P 2ac 2ab'
_symmetry_space_group_name_H-M 'P 21 21 21'
_cell_angle_alpha 90
_cell_angle_beta 90
_cell_angle_gamma 90
_cell_formula_units_Z 4
_cell_length_a 6.6558
_cell_length_b 7.1539
_cell_length_c 16.5506
_cell_volume 788.056
_citation_journal_id_ASTM JCDTBI
_cod_data_source_file Seddon_JCDTBI_1999_72.cif
_cod_data_source_block H7O7P2Pr1
_cod_original_cell_volume 788.0556
_cod_original_formula_sum 'H7 O7 P2 Pr1'
_cod_database_code 4031176

loop_
_symmetry_equiv_pos_as_xyz
x,y,z
-x+1/2,-y,z+1/2
x+1/2,-y+1/2,-z
-x,y+1/2,-z+1/2

loop_
_atom_site_label
_atom_site_type_symbol
_atom_site_fract_x
_atom_site_fract_y
_atom_site_fract_z
_atom_site_occupancy
_atom_site_U_iso_or_equiv
Pr1 Pr+3 0.8523 0.8377 0.2253 1 0.0
O2 O-2 0.9194 0.4309 0.386 1 0.0
H1 H+1 0.6774 0.5715 0.4578 1 0.0
H4 H+1 0.724 0.837 0.0448 1 0.0
H7 H+1 0.746 0.782 -0.0822 1 0.0
H6 H+1 0.776 0.9759 -0.0862 1 0.0
O7 O-2 0.817 0.872 -0.0659 1 0.0
O3 O-2 0.1696 0.0056 0.2876 1 0.0
P1 P+1 0.8428 0.6087 0.4236 1 0.0
H3 H+1 0.3585 0.8063 0.3633 1 0.0
O4 O-2 0.1817 0.6694 0.261 1 0.0
O1 O-2 0.8106 0.7738 0.3715 1 0.0
H5 H+1 0.5735 0.76 0.0856 1 0.0
O5 O-2 0.5001 0.8589 0.243 1 0.0
H2 H+1 0.9651 0.6552 0.4786 1 0.0
O6 O-2 0.686 0.8142 0.0919 1 0.0
P2 P+3 0.3113 0.8356 0.2903 1 0.0
